data_1564312
loop_
_publ_author_name
'Dong, Jie'
'Wang, Baiquan'

_publ_section_title
;
 Homo- and copolymerization of norbornene using tridentate IzQO palladium
 catalysts with dimethylaminoethyl as a side arm
;
_journal_issue 32
_journal_name_full 'Polymer Chemistry'
_journal_page_first 4736
_journal_page_last 4747
_journal_paper_doi 10.1039/D1PY00699A
_journal_volume 12
_journal_year 2021
_chemical_formula_moiety 'C34 H38 Cl N3 O3 Pd, 0.13(C H2 Cl2)'
_chemical_formula_sum 'C34.12 H38.25 Cl1.25 N3 O3 Pd'
_chemical_formula_weight 689.14
_space_group_crystal_system monoclinic
_space_group_IT_number 15
_space_group_name_Hall '-I 2ya'
_space_group_name_H-M_alt 'I 1 2/a 1'
_atom_sites_solution_hydrogens geom
_atom_sites_solution_primary dual
_audit_creation_date 2020-09-16
_audit_creation_method
;
Olex2 1.2
(compiled 2018.05.29 svn.r3508 for OlexSys, GUI svn.r5506)
;
_audit_update_record
;
2021-05-05 deposited with the CCDC.	2021-07-19 downloaded from the CCDC.
;
_cell_angle_alpha 90
_cell_angle_beta 101.780(4)
_cell_angle_gamma 90
_cell_formula_units_Z 8
_cell_length_a 18.1028(7)
_cell_length_b 14.4854(5)
_cell_length_c 24.8028(9)
_cell_measurement_reflns_used 14409
_cell_measurement_temperature 113(2)
_cell_measurement_theta_max 32.1260
_cell_measurement_theta_min 1.7530
_cell_volume 6367.0(4)
_computing_cell_refinement 'CrysAlisPro 1.171.38.46 (Rigaku OD, 2015)'
_computing_data_collection CrystalClear(Rigaku,2008)
_computing_data_reduction 'CrysAlisPro 1.171.38.46 (Rigaku OD, 2015)'
_computing_molecular_graphics 'Olex2 (Dolomanov et al., 2009)'
_computing_publication_material 'Olex2 (Dolomanov et al., 2009)'
_computing_structure_refinement 'ShelXL (Sheldrick, 2015)'
_computing_structure_solution 'ShelXT (Sheldrick, 2015)'
_diffrn_ambient_temperature 113.15
_diffrn_detector 'CCD plate'
_diffrn_measured_fraction_theta_full 0.999
_diffrn_measured_fraction_theta_max 0.999
_diffrn_measurement_details
;
List of Runs (angles in degrees, time in seconds):

  # Type    Start    End  Width  t~exp~   \w     \q     \k     \f   Frames
#--------------------------------------------------------------------------
  1  \w   -115.00  65.00   1.00    3.00    --  -25.00  45.00   0.00  180
  2  \w   -115.00  65.00   1.00    3.00    --  -25.00  45.00  90.00  180
  3  \w   -115.00  65.00   1.00    3.00    --  -25.00  45.00 180.00  180
;
_diffrn_measurement_device 'abstract diffractometer'
_diffrn_measurement_device_type 'Rigaku Saturn 70 CCD'
_diffrn_measurement_method '\w scans'
_diffrn_orient_matrix_type 'CrysAlisPro convention (1999,Acta A55,543-557)'
_diffrn_orient_matrix_UB_11 0.0030482000
_diffrn_orient_matrix_UB_12 -0.0431365000
_diffrn_orient_matrix_UB_13 -0.0128859000
_diffrn_orient_matrix_UB_21 -0.0238950000
_diffrn_orient_matrix_UB_22 -0.0203370000
_diffrn_orient_matrix_UB_23 0.0160599000
_diffrn_orient_matrix_UB_31 -0.0319687000
_diffrn_orient_matrix_UB_32 0.0111421000
_diffrn_orient_matrix_UB_33 -0.0207166000
_diffrn_radiation_monochromator confocal
_diffrn_radiation_probe x-ray
_diffrn_radiation_type MoK\a
_diffrn_radiation_wavelength 0.71073
_diffrn_reflns_av_R_equivalents 0.0692
_diffrn_reflns_av_unetI/netI 0.0513
_diffrn_reflns_Laue_measured_fraction_full 0.999
_diffrn_reflns_Laue_measured_fraction_max 0.999
_diffrn_reflns_limit_h_max 22
_diffrn_reflns_limit_h_min -22
_diffrn_reflns_limit_k_max 18
_diffrn_reflns_limit_k_min -18
_diffrn_reflns_limit_l_max 30
_diffrn_reflns_limit_l_min -30
_diffrn_reflns_number 33438
_diffrn_reflns_point_group_measured_fraction_full 0.999
_diffrn_reflns_point_group_measured_fraction_max 0.999
_diffrn_reflns_theta_full 25.242
_diffrn_reflns_theta_max 26.367
_diffrn_reflns_theta_min 1.677
_diffrn_source 'rotating anode'
_diffrn_source_type 'Enhance (Mo) X-ray Source'
_exptl_absorpt_coefficient_mu 0.726
_exptl_absorpt_correction_T_max 1.00000
_exptl_absorpt_correction_T_min 0.82212
_exptl_absorpt_correction_type multi-scan
_exptl_absorpt_process_details 'CrysAlisPro 1.171.38.46 (Rigaku Oxford Diffraction, 2015)'
_exptl_crystal_density_diffrn 1.438
_exptl_crystal_description block
_exptl_crystal_F_000 2842
_exptl_crystal_size_max 0.19
_exptl_crystal_size_mid 0.17
_exptl_crystal_size_min 0.15
_refine_diff_density_max 0.569
_refine_diff_density_min -0.525
_refine_diff_density_rms 0.086
_refine_ls_extinction_method none
_refine_ls_goodness_of_fit_ref 1.043
_refine_ls_hydrogen_treatment constr
_refine_ls_matrix_type full
_refine_ls_number_parameters 414
_refine_ls_number_reflns 6509
_refine_ls_number_restraints 21
_refine_ls_restrained_S_all 1.042
_refine_ls_R_factor_all 0.0544
_refine_ls_R_factor_gt 0.0402
_refine_ls_shift/su_max 0.001
_refine_ls_shift/su_mean 0.000
_refine_ls_structure_factor_coef Fsqd
_refine_ls_weighting_details 'w=1/[\s^2^(Fo^2^)+(0.0304P)^2^+13.3063P] where P=(Fo^2^+2Fc^2^)/3'
_refine_ls_weighting_scheme calc
_refine_ls_wR_factor_gt 0.0822
_refine_ls_wR_factor_ref 0.0900
_reflns_Friedel_coverage 0.000
_reflns_number_gt 5311
_reflns_number_total 6509
_reflns_threshold_expression 'I > 2\s(I)'
_cod_data_source_file d1py00699a2.cif
_cod_data_source_block r20200914c
_cod_depositor_comments 'Adding full bibliography for 1564310--1564312.cif.'
_cod_database_code 1564312
_shelx_shelxl_version_number 2018/3
_chemical_oxdiff_formula 'C11 H10 N O'
_shelx_space_group_comment
;
The symmetry employed for this shelxl refinement is uniquely defined
by the following loop, which should always be used as a source of
symmetry information in preference to the above space-group names.
They are only intended as comments.
;
_shelx_estimated_absorpt_t_max 0.899
_shelx_estimated_absorpt_t_min 0.874
_reflns_odcompleteness_completeness 99.91
_reflns_odcompleteness_iscentric 1
_reflns_odcompleteness_theta 26.32
_olex2_refinement_description
;
1. Fixed Uiso
 At 1.2 times of:
  All C(H) groups, All C(H,H) groups
 At 1.5 times of:
  All C(H,H,H) groups
2. Restrained distances
 Cl3-C35 = Cl2-C35
 1.78 with sigma of 0.01
 Cl2-Cl3
 2.89 with sigma of 0.01
3. Uiso/Uaniso restraints and constraints
Uanis(Cl3) \\sim Ueq, Uanis(Cl2) \\sim Ueq, Uanis(C35) \\sim Ueq: with sigma of
0.01 and sigma for terminal atoms of 0.02
4. Others
 Fixed Sof: Cl2(0.125) Cl3(0.125) C35(0.125) H35A(0.125) H35B(0.125)
5.a Secondary CH2 refined with riding coordinates:
 C3(H3A,H3B), C4(H4A,H4B), C35(H35A,H35B)
5.b Aromatic/amide H refined with riding coordinates:
 C6(H6), C14(H14), C22(H22), C23(H23), C25(H25), C26(H26), C29(H29), C30(H30),
 C32(H32), C33(H33)
5.c Idealised Me refined as rotating group:
 C1(H1A,H1B,H1C), C2(H2A,H2B,H2C), C17(H17A,H17B,H17C), C18(H18A,H18B,H18C),
 C19(H19A,H19B,H19C), C20(H20A,H20B,H20C), C27(H27A,H27B,H27C), C34(H34A,H34B,
 H34C)
;
_olex2_submission_special_instructions 'No special instructions were received'
_oxdiff_exptl_absorpt_empirical_details
;
Empirical correction (ABSPACK) includes:
- Absorption correction using spherical harmonics
- Frame scaling
- Detector area scaling
;
_oxdiff_exptl_absorpt_empirical_full_max 1.327
_oxdiff_exptl_absorpt_empirical_full_min 0.793

loop_
_space_group_symop_operation_xyz
'x, y, z'
'-x+1/2, y, -z'
'x+1/2, y+1/2, z+1/2'
'-x+1, y+1/2, -z+1/2'
'-x, -y, -z'
'x-1/2, -y, z'
'-x+1/2, -y+1/2, -z+1/2'
'x, -y+1/2, z+1/2'

loop_
_atom_site_label
_atom_site_type_symbol
_atom_site_fract_x
_atom_site_fract_y
_atom_site_fract_z
_atom_site_U_iso_or_equiv
_atom_site_adp_type
_atom_site_occupancy
_atom_site_site_symmetry_order
_atom_site_calc_flag
_atom_site_refinement_flags_posn
_atom_site_refinement_flags_adp
_atom_site_refinement_flags_occupancy
_atom_site_disorder_assembly
_atom_site_disorder_group
Pd1 Pd 0.41739(2) 0.52791(2) 0.29018(2) 0.01960(8) Uani 1 1 d . . . . .
Cl1 Cl 0.38270(5) 0.41839(6) 0.21742(3) 0.0315(2) Uani 1 1 d . . . . .
O1 O 0.35796(12) 0.45179(15) 0.33199(8) 0.0232(5) Uani 1 1 d . . . . .
O2 O 0.34517(13) 0.62475(18) 0.72944(9) 0.0349(6) Uani 1 1 d . . . . .
O3 O 0.44527(13) 1.04530(15) 0.57434(10) 0.0316(6) Uani 1 1 d . . . . .
N1 N 0.47807(15) 0.60726(18) 0.24351(11) 0.0251(6) Uani 1 1 d . . . . .
N2 N 0.45601(14) 0.70257(18) 0.35225(10) 0.0233(6) Uani 1 1 d . . . . .
N3 N 0.41705(14) 0.59940(17) 0.40248(10) 0.0189(5) Uani 1 1 d . . . . .
C1 C 0.5333(2) 0.5478(3) 0.22250(17) 0.0426(10) Uani 1 1 d . . . . .
H1A H 0.570681 0.523916 0.253612 0.064 Uiso 1 1 calc GR . . . .
H1B H 0.558795 0.584310 0.198484 0.064 Uiso 1 1 calc GR . . . .
H1C H 0.506607 0.496098 0.201599 0.064 Uiso 1 1 calc GR . . . .
C2 C 0.4235(2) 0.6447(2) 0.19490(13) 0.0348(9) Uani 1 1 d . . . . .
H2A H 0.397557 0.593434 0.173111 0.052 Uiso 1 1 calc GR . . . .
H2B H 0.450840 0.681305 0.172097 0.052 Uiso 1 1 calc GR . . . .
H2C H 0.386381 0.683847 0.207657 0.052 Uiso 1 1 calc GR . . . .
C3 C 0.52203(19) 0.6838(2) 0.27503(13) 0.0289(8) Uani 1 1 d . . . . .
H3A H 0.545100 0.720883 0.249249 0.035 Uiso 1 1 calc R . . . .
H3B H 0.563658 0.656607 0.302576 0.035 Uiso 1 1 calc R . . . .
C4 C 0.4778(2) 0.7479(2) 0.30452(13) 0.0273(8) Uani 1 1 d . . . . .
H4A H 0.508652 0.803164 0.317224 0.033 Uiso 1 1 calc R . . . .
H4B H 0.431747 0.768627 0.278528 0.033 Uiso 1 1 calc R . . . .
C5 C 0.43324(17) 0.6137(2) 0.35136(13) 0.0213(7) Uani 1 1 d . . . . .
C6 C 0.45556(18) 0.7444(2) 0.40199(13) 0.0238(7) Uani 1 1 d . . . . .
H6 H 0.468965 0.806418 0.411822 0.029 Uiso 1 1 calc R . . . .
C7 C 0.43220(17) 0.6794(2) 0.43425(12) 0.0209(7) Uani 1 1 d . . . . .
C8 C 0.42031(17) 0.6802(2) 0.49000(12) 0.0205(7) Uani 1 1 d . . . . .
C9 C 0.39964(16) 0.6009(2) 0.51250(12) 0.0198(7) Uani 1 1 d . . . . .
C10 C 0.38726(16) 0.5148(2) 0.48035(12) 0.0185(6) Uani 1 1 d . . . . .
C11 C 0.38976(16) 0.5175(2) 0.42331(12) 0.0163(6) Uani 1 1 d . . . . .
C12 C 0.36320(16) 0.4454(2) 0.38580(12) 0.0185(6) Uani 1 1 d . . . . .
C13 C 0.33741(16) 0.3632(2) 0.40714(12) 0.0184(6) Uani 1 1 d . . . . .
C14 C 0.34392(16) 0.3581(2) 0.46415(12) 0.0199(7) Uani 1 1 d . . . . .
H14 H 0.330566 0.301349 0.478837 0.024 Uiso 1 1 calc R . . . .
C15 C 0.36840(17) 0.4293(2) 0.50123(12) 0.0197(6) Uani 1 1 d . . . . .
C16 C 0.30423(17) 0.2838(2) 0.36842(13) 0.0218(7) Uani 1 1 d . . . . .
C17 C 0.36275(18) 0.2476(2) 0.33584(13) 0.0259(7) Uani 1 1 d . . . . .
H17A H 0.375781 0.297056 0.312482 0.039 Uiso 1 1 calc GR . . . .
H17B H 0.341210 0.195414 0.312737 0.039 Uiso 1 1 calc GR . . . .
H17C H 0.408289 0.227383 0.361687 0.039 Uiso 1 1 calc GR . . . .
C18 C 0.23435(18) 0.3174(2) 0.32660(13) 0.0291(8) Uani 1 1 d . . . . .
H18A H 0.249521 0.364773 0.302832 0.044 Uiso 1 1 calc GR . . . .
H18B H 0.197545 0.343479 0.346365 0.044 Uiso 1 1 calc GR . . . .
H18C H 0.211555 0.265220 0.304023 0.044 Uiso 1 1 calc GR . . . .
C19 C 0.2799(2) 0.2020(2) 0.39974(14) 0.0318(8) Uani 1 1 d . . . . .
H19A H 0.257719 0.154058 0.373513 0.048 Uiso 1 1 calc GR . . . .
H19B H 0.242382 0.222718 0.420575 0.048 Uiso 1 1 calc GR . . . .
H19C H 0.323893 0.176945 0.425194 0.048 Uiso 1 1 calc GR . . . .
C20 C 0.37435(19) 0.4055(2) 0.56181(12) 0.0259(7) Uani 1 1 d . . . . .
H20A H 0.418301 0.436741 0.583922 0.039 Uiso 1 1 calc GR . . . .
H20B H 0.380048 0.338587 0.566817 0.039 Uiso 1 1 calc GR . . . .
H20C H 0.328539 0.425869 0.573641 0.039 Uiso 1 1 calc GR . . . .
C21 C 0.42692(18) 0.7736(2) 0.51669(12) 0.0223(7) Uani 1 1 d . . . . .
C22 C 0.49562(19) 0.8188(2) 0.53067(13) 0.0278(7) Uani 1 1 d . . . . .
H22 H 0.540348 0.787598 0.526620 0.033 Uiso 1 1 calc R . . . .
C23 C 0.50043(19) 0.9088(2) 0.55050(14) 0.0281(7) Uani 1 1 d . . . . .
H23 H 0.548240 0.938037 0.560506 0.034 Uiso 1 1 calc R . . . .
C24 C 0.43555(19) 0.9560(2) 0.55571(13) 0.0238(7) Uani 1 1 d . . . . .
C25 C 0.3668(2) 0.9113(2) 0.54307(15) 0.0351(9) Uani 1 1 d . . . . .
H25 H 0.322110 0.942276 0.547334 0.042 Uiso 1 1 calc R . . . .
C26 C 0.3632(2) 0.8203(3) 0.52399(16) 0.0359(9) Uani 1 1 d . . . . .
H26 H 0.315753 0.789800 0.515844 0.043 Uiso 1 1 calc R . . . .
C27 C 0.3786(2) 1.0978(2) 0.57312(15) 0.0359(9) Uani 1 1 d . . . . .
H27A H 0.347706 1.097247 0.535734 0.054 Uiso 1 1 calc GR . . . .
H27B H 0.392199 1.161541 0.584108 0.054 Uiso 1 1 calc GR . . . .
H27C H 0.349820 1.070771 0.598673 0.054 Uiso 1 1 calc GR . . . .
C28 C 0.38325(17) 0.6072(2) 0.56952(12) 0.0208(7) Uani 1 1 d . . . . .
C29 C 0.44234(17) 0.6185(2) 0.61526(12) 0.0215(7) Uani 1 1 d . . . . .
H29 H 0.492825 0.623219 0.610196 0.026 Uiso 1 1 calc R . . . .
C30 C 0.42758(18) 0.6229(2) 0.66771(12) 0.0233(7) Uani 1 1 d . . . . .
H30 H 0.468161 0.629154 0.698517 0.028 Uiso 1 1 calc R . . . .
C31 C 0.35386(18) 0.6183(2) 0.67585(13) 0.0256(7) Uani 1 1 d . . . . .
C32 C 0.29488(18) 0.6066(2) 0.63105(14) 0.0290(8) Uani 1 1 d . . . . .
H32 H 0.244410 0.602477 0.636205 0.035 Uiso 1 1 calc R . . . .
C33 C 0.31028(18) 0.6011(2) 0.57831(13) 0.0281(8) Uani 1 1 d . . . . .
H33 H 0.269741 0.592828 0.547678 0.034 Uiso 1 1 calc R . . . .
C34 C 0.2714(2) 0.6088(3) 0.74003(16) 0.0522(12) Uani 1 1 d . . . . .
H34A H 0.236763 0.656381 0.721635 0.078 Uiso 1 1 calc GR . . . .
H34B H 0.273510 0.611149 0.779798 0.078 Uiso 1 1 calc GR . . . .
H34C H 0.253487 0.547856 0.725902 0.078 Uiso 1 1 calc GR . . . .
Cl2 Cl 0.3598(10) 0.9581(11) 0.3585(9) 0.145(7) Uani 0.125 1 d D U P . .
Cl3 Cl 0.2592(10) 0.8167(12) 0.3829(8) 0.149(7) Uani 0.125 1 d D U P . .
C35 C 0.2772(18) 0.9382(14) 0.3851(19) 0.086(14) Uani 0.125 1 d D U P . .
H35A H 0.233859 0.971542 0.362729 0.103 Uiso 0.125 1 calc R . P . .
H35B H 0.284713 0.960794 0.423540 0.103 Uiso 0.125 1 calc R . P . .

loop_
_atom_site_aniso_label
_atom_site_aniso_U_11
_atom_site_aniso_U_22
_atom_site_aniso_U_33
_atom_site_aniso_U_23
_atom_site_aniso_U_13
_atom_site_aniso_U_12
Pd1 0.02199(14) 0.01949(13) 0.01851(13) 0.00070(10) 0.00695(9) -0.00053(10)
Cl1 0.0449(5) 0.0277(4) 0.0243(4) -0.0051(3) 0.0127(4) -0.0052(4)
O1 0.0261(12) 0.0258(12) 0.0187(11) -0.0024(9) 0.0071(9) -0.0071(10)
O2 0.0325(14) 0.0511(16) 0.0240(12) -0.0104(11) 0.0123(10) -0.0110(12)
O3 0.0349(14) 0.0211(12) 0.0395(14) -0.0059(10) 0.0096(11) 0.0026(10)
N1 0.0314(16) 0.0217(14) 0.0258(15) 0.0037(11) 0.0140(12) -0.0002(12)
N2 0.0270(15) 0.0218(14) 0.0211(14) 0.0023(11) 0.0047(11) -0.0034(12)
N3 0.0189(13) 0.0175(13) 0.0203(13) -0.0017(10) 0.0043(10) -0.0016(11)
C1 0.052(3) 0.032(2) 0.055(3) 0.0043(18) 0.038(2) 0.0026(18)
C2 0.053(2) 0.0284(19) 0.0225(18) 0.0018(15) 0.0072(16) -0.0045(17)
C3 0.0285(19) 0.034(2) 0.0261(18) 0.0084(15) 0.0101(14) -0.0055(15)
C4 0.037(2) 0.0218(17) 0.0231(17) 0.0029(13) 0.0075(14) -0.0112(15)
C5 0.0172(16) 0.0225(17) 0.0249(17) 0.0055(13) 0.0061(13) -0.0007(13)
C6 0.0297(18) 0.0169(16) 0.0246(17) -0.0015(13) 0.0050(14) -0.0040(14)
C7 0.0207(16) 0.0179(16) 0.0235(16) -0.0013(13) 0.0034(13) -0.0006(13)
C8 0.0193(16) 0.0223(17) 0.0193(16) -0.0022(13) 0.0029(12) -0.0023(13)
C9 0.0167(15) 0.0241(17) 0.0185(16) -0.0040(13) 0.0034(12) -0.0007(13)
C10 0.0144(15) 0.0213(16) 0.0200(16) -0.0002(12) 0.0036(12) -0.0001(12)
C11 0.0141(15) 0.0158(15) 0.0194(15) 0.0013(12) 0.0047(11) -0.0010(12)
C12 0.0139(15) 0.0226(16) 0.0194(16) -0.0007(12) 0.0043(12) -0.0015(12)
C13 0.0153(15) 0.0186(16) 0.0218(16) -0.0033(12) 0.0045(12) -0.0008(12)
C14 0.0192(16) 0.0174(16) 0.0245(16) 0.0035(13) 0.0075(13) -0.0002(13)
C15 0.0177(15) 0.0230(16) 0.0198(16) -0.0004(13) 0.0071(12) -0.0004(13)
C16 0.0208(16) 0.0211(17) 0.0248(17) -0.0044(13) 0.0075(13) -0.0050(13)
C17 0.0289(18) 0.0235(17) 0.0272(18) -0.0073(14) 0.0098(14) -0.0016(14)
C18 0.0248(18) 0.034(2) 0.0288(18) -0.0111(15) 0.0050(14) -0.0067(15)
C19 0.042(2) 0.0257(19) 0.0300(19) -0.0058(15) 0.0127(16) -0.0138(16)
C20 0.0349(19) 0.0207(17) 0.0221(17) 0.0005(13) 0.0060(14) -0.0044(14)
C21 0.0259(18) 0.0194(16) 0.0213(16) -0.0008(13) 0.0043(13) -0.0022(13)
C22 0.0257(18) 0.0247(18) 0.0318(19) -0.0026(15) 0.0032(14) 0.0019(14)
C23 0.0278(18) 0.0215(17) 0.0343(19) -0.0035(14) 0.0051(15) -0.0029(14)
C24 0.0315(18) 0.0204(17) 0.0203(16) -0.0002(13) 0.0071(13) 0.0010(14)
C25 0.0267(19) 0.030(2) 0.049(2) -0.0116(17) 0.0082(16) 0.0050(16)
C26 0.0228(19) 0.032(2) 0.052(2) -0.0092(17) 0.0056(16) -0.0034(16)
C27 0.043(2) 0.0233(19) 0.042(2) -0.0054(16) 0.0094(17) 0.0078(16)
C28 0.0229(17) 0.0172(16) 0.0225(16) -0.0033(13) 0.0051(13) -0.0020(13)
C29 0.0203(16) 0.0194(16) 0.0248(17) -0.0006(13) 0.0046(13) -0.0006(13)
C30 0.0273(18) 0.0237(17) 0.0181(16) -0.0043(13) 0.0026(13) 0.0001(14)
C31 0.0304(19) 0.0254(18) 0.0227(17) -0.0064(14) 0.0093(14) -0.0037(14)
C32 0.0190(17) 0.039(2) 0.0311(19) -0.0064(16) 0.0105(14) -0.0056(15)
C33 0.0185(17) 0.041(2) 0.0233(17) -0.0068(15) 0.0005(13) -0.0040(15)
C34 0.042(2) 0.083(3) 0.037(2) -0.019(2) 0.0213(19) -0.024(2)
Cl2 0.152(13) 0.126(12) 0.163(13) 0.003(11) 0.045(11) -0.009(10)
Cl3 0.149(13) 0.153(13) 0.145(13) 0.021(11) 0.029(11) -0.010(11)
C35 0.090(16) 0.085(16) 0.085(16) 0.003(10) 0.020(10) -0.004(10)

loop_
_atom_type_symbol
_atom_type_description
_atom_type_scat_dispersion_real
_atom_type_scat_dispersion_imag
_atom_type_scat_source
C C 0.0033 0.0016 'International Tables Vol C Tables 4.2.6.8 and 6.1.1.4'
H H 0.0000 0.0000 'International Tables Vol C Tables 4.2.6.8 and 6.1.1.4'
Cl Cl 0.1484 0.1585 'International Tables Vol C Tables 4.2.6.8 and 6.1.1.4'
N N 0.0061 0.0033 'International Tables Vol C Tables 4.2.6.8 and 6.1.1.4'
O O 0.0106 0.0060 'International Tables Vol C Tables 4.2.6.8 and 6.1.1.4'
Pd Pd -0.9988 1.0072 'International Tables Vol C Tables 4.2.6.8 and 6.1.1.4'

loop_
_geom_angle_atom_site_label_1
_geom_angle_atom_site_label_2
_geom_angle_atom_site_label_3
_geom_angle
_geom_angle_site_symmetry_1
_geom_angle_site_symmetry_3
_geom_angle_publ_flag
O1 Pd1 Cl1 86.48(6) . . ?
O1 Pd1 N1 178.16(10) . . ?
N1 Pd1 Cl1 91.92(8) . . ?
C5 Pd1 Cl1 172.80(9) . . ?
C5 Pd1 O1 87.50(11) . . ?
C5 Pd1 N1 94.03(11) . . ?
C12 O1 Pd1 129.39(19) . . ?
C31 O2 C34 117.5(3) . . ?
C24 O3 C27 116.5(3) . . ?
C1 N1 Pd1 109.9(2) . . ?
C1 N1 C2 107.9(3) . . ?
C2 N1 Pd1 108.0(2) . . ?
C3 N1 Pd1 113.75(19) . . ?
C3 N1 C1 106.8(3) . . ?
C3 N1 C2 110.3(3) . . ?
C5 N2 C4 122.8(3) . . ?
C5 N2 C6 112.1(3) . . ?
C6 N2 C4 125.1(3) . . ?
C5 N3 C7 109.9(2) . . ?
C5 N3 C11 128.1(3) . . ?
C7 N3 C11 122.0(2) . . ?
N1 C1 H1A 109.5 . . ?
N1 C1 H1B 109.5 . . ?
N1 C1 H1C 109.5 . . ?
H1A C1 H1B 109.5 . . ?
H1A C1 H1C 109.5 . . ?
H1B C1 H1C 109.5 . . ?
N1 C2 H2A 109.5 . . ?
N1 C2 H2B 109.5 . . ?
N1 C2 H2C 109.5 . . ?
H2A C2 H2B 109.5 . . ?
H2A C2 H2C 109.5 . . ?
H2B C2 H2C 109.5 . . ?
N1 C3 H3A 108.4 . . ?
N1 C3 H3B 108.4 . . ?
N1 C3 C4 115.6(3) . . ?
H3A C3 H3B 107.4 . . ?
C4 C3 H3A 108.4 . . ?
C4 C3 H3B 108.4 . . ?
N2 C4 C3 111.7(3) . . ?
N2 C4 H4A 109.3 . . ?
N2 C4 H4B 109.3 . . ?
C3 C4 H4A 109.3 . . ?
C3 C4 H4B 109.3 . . ?
H4A C4 H4B 107.9 . . ?
N2 C5 Pd1 128.3(2) . . ?
N2 C5 N3 104.5(3) . . ?
N3 C5 Pd1 126.9(2) . . ?
N2 C6 H6 126.8 . . ?
C7 C6 N2 106.5(3) . . ?
C7 C6 H6 126.8 . . ?
N3 C7 C8 119.8(3) . . ?
C6 C7 N3 106.9(3) . . ?
C6 C7 C8 133.3(3) . . ?
C7 C8 C21 114.6(3) . . ?
C9 C8 C7 119.6(3) . . ?
C9 C8 C21 125.7(3) . . ?
C8 C9 C10 121.1(3) . . ?
C8 C9 C28 117.2(3) . . ?
C10 C9 C28 121.5(3) . . ?
C11 C10 C9 118.8(3) . . ?
C15 C10 C9 124.5(3) . . ?
C15 C10 C11 116.6(3) . . ?
N3 C11 C10 117.9(3) . . ?
C12 C11 N3 118.2(3) . . ?
C12 C11 C10 123.8(3) . . ?
O1 C12 C11 123.8(3) . . ?
O1 C12 C13 118.3(3) . . ?
C11 C12 C13 117.8(3) . . ?
C12 C13 C16 120.7(3) . . ?
C14 C13 C12 117.1(3) . . ?
C14 C13 C16 122.2(3) . . ?
C13 C14 H14 117.3 . . ?
C15 C14 C13 125.3(3) . . ?
C15 C14 H14 117.3 . . ?
C10 C15 C20 125.9(3) . . ?
C14 C15 C10 118.4(3) . . ?
C14 C15 C20 115.6(3) . . ?
C13 C16 C17 110.9(2) . . ?
C13 C16 C18 110.2(3) . . ?
C18 C16 C17 108.1(3) . . ?
C19 C16 C13 112.2(3) . . ?
C19 C16 C17 107.5(3) . . ?
C19 C16 C18 107.7(3) . . ?
C16 C17 H17A 109.5 . . ?
C16 C17 H17B 109.5 . . ?
C16 C17 H17C 109.5 . . ?
H17A C17 H17B 109.5 . . ?
H17A C17 H17C 109.5 . . ?
H17B C17 H17C 109.5 . . ?
C16 C18 H18A 109.5 . . ?
C16 C18 H18B 109.5 . . ?
C16 C18 H18C 109.5 . . ?
H18A C18 H18B 109.5 . . ?
H18A C18 H18C 109.5 . . ?
H18B C18 H18C 109.5 . . ?
C16 C19 H19A 109.5 . . ?
C16 C19 H19B 109.5 . . ?
C16 C19 H19C 109.5 . . ?
H19A C19 H19B 109.5 . . ?
H19A C19 H19C 109.5 . . ?
H19B C19 H19C 109.5 . . ?
C15 C20 H20A 109.5 . . ?
C15 C20 H20B 109.5 . . ?
C15 C20 H20C 109.5 . . ?
H20A C20 H20B 109.5 . . ?
H20A C20 H20C 109.5 . . ?
H20B C20 H20C 109.5 . . ?
C22 C21 C8 121.5(3) . . ?
C26 C21 C8 120.4(3) . . ?
C26 C21 C22 117.8(3) . . ?
C21 C22 H22 119.3 . . ?
C21 C22 C23 121.3(3) . . ?
C23 C22 H22 119.3 . . ?
C22 C23 H23 119.9 . . ?
C24 C23 C22 120.2(3) . . ?
C24 C23 H23 119.9 . . ?
O3 C24 C23 116.3(3) . . ?
O3 C24 C25 124.5(3) . . ?
C25 C24 C23 119.2(3) . . ?
C24 C25 H25 120.1 . . ?
C24 C25 C26 119.8(3) . . ?
C26 C25 H25 120.1 . . ?
C21 C26 C25 121.6(3) . . ?
C21 C26 H26 119.2 . . ?
C25 C26 H26 119.2 . . ?
O3 C27 H27A 109.5 . . ?
O3 C27 H27B 109.5 . . ?
O3 C27 H27C 109.5 . . ?
H27A C27 H27B 109.5 . . ?
H27A C27 H27C 109.5 . . ?
H27B C27 H27C 109.5 . . ?
C29 C28 C9 120.2(3) . . ?
C33 C28 C9 121.4(3) . . ?
C33 C28 C29 118.4(3) . . ?
C28 C29 H29 119.8 . . ?
C30 C29 C28 120.3(3) . . ?
C30 C29 H29 119.8 . . ?
C29 C30 H30 119.7 . . ?
C29 C30 C31 120.7(3) . . ?
C31 C30 H30 119.7 . . ?
O2 C31 C30 116.1(3) . . ?
O2 C31 C32 124.3(3) . . ?
C32 C31 C30 119.6(3) . . ?
C31 C32 H32 120.3 . . ?
C31 C32 C33 119.4(3) . . ?
C33 C32 H32 120.3 . . ?
C28 C33 C32 121.6(3) . . ?
C28 C33 H33 119.2 . . ?
C32 C33 H33 119.2 . . ?
O2 C34 H34A 109.5 . . ?
O2 C34 H34B 109.5 . . ?
O2 C34 H34C 109.5 . . ?
H34A C34 H34B 109.5 . . ?
H34A C34 H34C 109.5 . . ?
H34B C34 H34C 109.5 . . ?
Cl2 C35 Cl3 108.0(8) . . ?
Cl2 C35 H35A 110.1 . . ?
Cl2 C35 H35B 110.1 . . ?
Cl3 C35 H35A 110.1 . . ?
Cl3 C35 H35B 110.1 . . ?
H35A C35 H35B 108.4 . . ?

loop_
_geom_bond_atom_site_label_1
_geom_bond_atom_site_label_2
_geom_bond_distance
_geom_bond_site_symmetry_2
_geom_bond_publ_flag
Pd1 Cl1 2.3885(8) . ?
Pd1 O1 1.976(2) . ?
Pd1 N1 2.095(3) . ?
Pd1 C5 1.937(3) . ?
O1 C12 1.322(3) . ?
O2 C31 1.373(4) . ?
O2 C34 1.431(4) . ?
O3 C24 1.373(4) . ?
O3 C27 1.422(4) . ?
N1 C1 1.491(4) . ?
N1 C2 1.496(4) . ?
N1 C3 1.490(4) . ?
N2 C4 1.476(4) . ?
N2 C5 1.350(4) . ?
N2 C6 1.376(4) . ?
N3 C5 1.374(4) . ?
N3 C7 1.397(4) . ?
N3 C11 1.422(4) . ?
C1 H1A 0.9800 . ?
C1 H1B 0.9800 . ?
C1 H1C 0.9800 . ?
C2 H2A 0.9800 . ?
C2 H2B 0.9800 . ?
C2 H2C 0.9800 . ?
C3 H3A 0.9900 . ?
C3 H3B 0.9900 . ?
C3 C4 1.509(5) . ?
C4 H4A 0.9900 . ?
C4 H4B 0.9900 . ?
C6 H6 0.9500 . ?
C6 C7 1.357(4) . ?
C7 C8 1.442(4) . ?
C8 C9 1.362(4) . ?
C8 C21 1.500(4) . ?
C9 C10 1.472(4) . ?
C9 C28 1.506(4) . ?
C10 C11 1.425(4) . ?
C10 C15 1.411(4) . ?
C11 C12 1.417(4) . ?
C12 C13 1.419(4) . ?
C13 C14 1.397(4) . ?
C13 C16 1.540(4) . ?
C14 H14 0.9500 . ?
C14 C15 1.393(4) . ?
C15 C20 1.524(4) . ?
C16 C17 1.549(4) . ?
C16 C18 1.542(4) . ?
C16 C19 1.530(4) . ?
C17 H17A 0.9800 . ?
C17 H17B 0.9800 . ?
C17 H17C 0.9800 . ?
C18 H18A 0.9800 . ?
C18 H18B 0.9800 . ?
C18 H18C 0.9800 . ?
C19 H19A 0.9800 . ?
C19 H19B 0.9800 . ?
C19 H19C 0.9800 . ?
C20 H20A 0.9800 . ?
C20 H20B 0.9800 . ?
C20 H20C 0.9800 . ?
C21 C22 1.386(4) . ?
C21 C26 1.381(5) . ?
C22 H22 0.9500 . ?
C22 C23 1.390(4) . ?
C23 H23 0.9500 . ?
C23 C24 1.388(4) . ?
C24 C25 1.381(5) . ?
C25 H25 0.9500 . ?
C25 C26 1.398(5) . ?
C26 H26 0.9500 . ?
C27 H27A 0.9800 . ?
C27 H27B 0.9800 . ?
C27 H27C 0.9800 . ?
C28 C29 1.401(4) . ?
C28 C33 1.385(4) . ?
C29 H29 0.9500 . ?
C29 C30 1.382(4) . ?
C30 H30 0.9500 . ?
C30 C31 1.391(4) . ?
C31 C32 1.385(4) . ?
C32 H32 0.9500 . ?
C32 C33 1.394(4) . ?
C33 H33 0.9500 . ?
C34 H34A 0.9800 . ?
C34 H34B 0.9800 . ?
C34 H34C 0.9800 . ?
Cl2 C35 1.777(10) . ?
Cl3 C35 1.788(10) . ?
C35 H35A 0.9900 . ?
C35 H35B 0.9900 . ?

loop_
_geom_torsion_atom_site_label_1
_geom_torsion_atom_site_label_2
_geom_torsion_atom_site_label_3
_geom_torsion_atom_site_label_4
_geom_torsion
_geom_torsion_site_symmetry_1
_geom_torsion_site_symmetry_2
_geom_torsion_site_symmetry_3
_geom_torsion_site_symmetry_4
_geom_torsion_publ_flag
Pd1 O1 C12 C11 27.8(4) . . . . ?
Pd1 O1 C12 C13 -155.3(2) . . . . ?
Pd1 N1 C3 C4 -53.2(3) . . . . ?
O1 C12 C13 C14 179.7(3) . . . . ?
O1 C12 C13 C16 0.0(4) . . . . ?
O2 C31 C32 C33 179.9(3) . . . . ?
O3 C24 C25 C26 179.5(3) . . . . ?
N1 C3 C4 N2 71.1(4) . . . . ?
N2 C6 C7 N3 -1.4(3) . . . . ?
N2 C6 C7 C8 179.8(3) . . . . ?
N3 C7 C8 C9 4.7(4) . . . . ?
N3 C7 C8 C21 -170.9(3) . . . . ?
N3 C11 C12 O1 -4.3(4) . . . . ?
N3 C11 C12 C13 178.8(3) . . . . ?
C1 N1 C3 C4 -174.6(3) . . . . ?
C2 N1 C3 C4 68.4(3) . . . . ?
C4 N2 C5 Pd1 -4.0(4) . . . . ?
C4 N2 C5 N3 -178.8(3) . . . . ?
C4 N2 C6 C7 179.9(3) . . . . ?
C5 N2 C4 C3 -39.3(4) . . . . ?
C5 N2 C6 C7 0.5(4) . . . . ?
C5 N3 C7 C6 1.9(3) . . . . ?
C5 N3 C7 C8 -179.2(3) . . . . ?
C5 N3 C11 C10 171.2(3) . . . . ?
C5 N3 C11 C12 -11.9(4) . . . . ?
C6 N2 C4 C3 141.3(3) . . . . ?
C6 N2 C5 Pd1 175.4(2) . . . . ?
C6 N2 C5 N3 0.6(3) . . . . ?
C6 C7 C8 C9 -176.7(3) . . . . ?
C6 C7 C8 C21 7.7(5) . . . . ?
C7 N3 C5 Pd1 -176.4(2) . . . . ?
C7 N3 C5 N2 -1.5(3) . . . . ?
C7 N3 C11 C10 -8.0(4) . . . . ?
C7 N3 C11 C12 168.9(3) . . . . ?
C7 C8 C9 C10 -1.6(4) . . . . ?
C7 C8 C9 C28 -176.2(3) . . . . ?
C7 C8 C21 C22 -69.1(4) . . . . ?
C7 C8 C21 C26 105.6(4) . . . . ?
C8 C9 C10 C11 -6.3(4) . . . . ?
C8 C9 C10 C15 177.7(3) . . . . ?
C8 C9 C28 C29 -73.0(4) . . . . ?
C8 C9 C28 C33 107.8(4) . . . . ?
C8 C21 C22 C23 173.8(3) . . . . ?
C8 C21 C26 C25 -172.8(3) . . . . ?
C9 C8 C21 C22 115.5(4) . . . . ?
C9 C8 C21 C26 -69.7(4) . . . . ?
C9 C10 C11 N3 10.8(4) . . . . ?
C9 C10 C11 C12 -165.9(3) . . . . ?
C9 C10 C15 C14 167.6(3) . . . . ?
C9 C10 C15 C20 -14.3(5) . . . . ?
C9 C28 C29 C30 -179.0(3) . . . . ?
C9 C28 C33 C32 179.8(3) . . . . ?
C10 C9 C28 C29 112.4(3) . . . . ?
C10 C9 C28 C33 -66.8(4) . . . . ?
C10 C11 C12 O1 172.4(3) . . . . ?
C10 C11 C12 C13 -4.4(4) . . . . ?
C11 N3 C5 Pd1 4.3(4) . . . . ?
C11 N3 C5 N2 179.2(3) . . . . ?
C11 N3 C7 C6 -178.7(3) . . . . ?
C11 N3 C7 C8 0.2(4) . . . . ?
C11 C10 C15 C14 -8.5(4) . . . . ?
C11 C10 C15 C20 169.6(3) . . . . ?
C11 C12 C13 C14 -3.3(4) . . . . ?
C11 C12 C13 C16 177.0(3) . . . . ?
C12 C13 C14 C15 5.0(5) . . . . ?
C12 C13 C16 C17 59.8(4) . . . . ?
C12 C13 C16 C18 -59.9(4) . . . . ?
C12 C13 C16 C19 -180.0(3) . . . . ?
C13 C14 C15 C10 1.1(5) . . . . ?
C13 C14 C15 C20 -177.1(3) . . . . ?
C14 C13 C16 C17 -119.9(3) . . . . ?
C14 C13 C16 C18 120.4(3) . . . . ?
C14 C13 C16 C19 0.4(4) . . . . ?
C15 C10 C11 N3 -172.8(3) . . . . ?
C15 C10 C11 C12 10.4(4) . . . . ?
C16 C13 C14 C15 -175.3(3) . . . . ?
C21 C8 C9 C10 173.5(3) . . . . ?
C21 C8 C9 C28 -1.1(5) . . . . ?
C21 C22 C23 C24 -1.2(5) . . . . ?
C22 C21 C26 C25 2.1(5) . . . . ?
C22 C23 C24 O3 -178.5(3) . . . . ?
C22 C23 C24 C25 2.6(5) . . . . ?
C23 C24 C25 C26 -1.6(5) . . . . ?
C24 C25 C26 C21 -0.8(6) . . . . ?
C26 C21 C22 C23 -1.1(5) . . . . ?
C27 O3 C24 C23 172.2(3) . . . . ?
C27 O3 C24 C25 -8.8(5) . . . . ?
C28 C9 C10 C11 168.1(3) . . . . ?
C28 C9 C10 C15 -8.0(5) . . . . ?
C28 C29 C30 C31 -1.5(5) . . . . ?
C29 C28 C33 C32 0.6(5) . . . . ?
C29 C30 C31 O2 -179.0(3) . . . . ?
C29 C30 C31 C32 1.8(5) . . . . ?
C30 C31 C32 C33 -0.9(5) . . . . ?
C31 C32 C33 C28 -0.2(5) . . . . ?
C33 C28 C29 C30 0.3(5) . . . . ?
C34 O2 C31 C30 -172.4(3) . . . . ?
C34 O2 C31 C32 6.8(5) . . . . ?
